data_2232772
loop_
_publ_author_name
'Hou, Jian-Guo'

_publ_section_title
;
 [1,1'-Bis(diphenylphosphanyl)cobaltocenium]carbonylchloridohydrido(triphenylphosphane)ruthenium(II)
 hexafluoridophosphate dichloromethane disolvate
;
_journal_coeditor_code HY2477
_journal_issue 12
_journal_name_full 'Acta Crystallographica Section E'
_journal_page_first m1671
_journal_page_last m1672
_journal_paper_doi 10.1107/S1600536811044035
_journal_volume 67
_journal_year 2011
_chemical_formula_iupac '[Co Ru (C17 H14 P)2 Cl H (C18 H15 P) (C O)] P F6, 2C H2 Cl2'
_chemical_formula_moiety 'C53 H44 Cl Co O P3 Ru +, F6 P -, 2(C H2 Cl2)'
_chemical_formula_sum 'C55 H48 Cl5 Co F6 O P4 Ru'
_chemical_formula_weight 1300.06
_chemical_name_systematic
;
[1,1'-Bis(diphenylphosphanyl)cobaltocenium]carbonylchloridohydrido
(triphenylphosphane)ruthenium(II) hexafluoridophosphate dichloromethane
disolvate
;
_space_group_IT_number 33
_symmetry_cell_setting orthorhombic
_symmetry_space_group_name_Hall 'P 2c -2n'
_symmetry_space_group_name_H-M 'P n a 21'
_atom_sites_solution_hydrogens geom
_atom_sites_solution_primary direct
_atom_sites_solution_secondary difmap
_audit_creation_method SHELXL-97
_cell_angle_alpha 90.00
_cell_angle_beta 90.00
_cell_angle_gamma 90.00
_cell_formula_units_Z 4
_cell_length_a 22.5676(19)
_cell_length_b 22.0330(18)
_cell_length_c 11.0614(9)
_cell_measurement_reflns_used 6748
_cell_measurement_temperature 292(2)
_cell_measurement_theta_max 26.46
_cell_measurement_theta_min 2.25
_cell_volume 5500.1(8)
_computing_cell_refinement 'SAINT (Bruker, 2007)'
_computing_data_collection 'SMART (Bruker, 2007)'
_computing_data_reduction 'SAINT (Bruker, 2007)'
_computing_molecular_graphics 'XP in SHELXTL (Sheldrick, 2008)'
_computing_publication_material 'SHELXTL (Sheldrick, 2008)'
_computing_structure_refinement 'SHELXL97 (Sheldrick, 2008)'
_computing_structure_solution 'SHELXS97 (Sheldrick, 2008)'
_diffrn_ambient_temperature 292(2)
_diffrn_measured_fraction_theta_full 0.996
_diffrn_measured_fraction_theta_max 0.996
_diffrn_measurement_device_type 'Bruker APEX CCD'
_diffrn_measurement_method '\f and \w scans'
_diffrn_radiation_monochromator graphite
_diffrn_radiation_source 'fine-focus sealed tube'
_diffrn_radiation_type MoK\a
_diffrn_radiation_wavelength 0.71073
_diffrn_reflns_av_R_equivalents 0.0654
_diffrn_reflns_av_sigmaI/netI 0.0466
_diffrn_reflns_limit_h_max 29
_diffrn_reflns_limit_h_min -29
_diffrn_reflns_limit_k_max 29
_diffrn_reflns_limit_k_min -28
_diffrn_reflns_limit_l_max 14
_diffrn_reflns_limit_l_min -14
_diffrn_reflns_number 63147
_diffrn_reflns_theta_full 28.00
_diffrn_reflns_theta_max 28.00
_diffrn_reflns_theta_min 1.29
_exptl_absorpt_coefficient_mu 0.995
_exptl_absorpt_correction_T_max 0.8258
_exptl_absorpt_correction_T_min 0.7545
_exptl_absorpt_correction_type multi-scan
_exptl_absorpt_process_details '(SADABS; Sheldrick, 1996)'
_exptl_crystal_colour red
_exptl_crystal_density_diffrn 1.570
_exptl_crystal_density_method 'not measured'
_exptl_crystal_description block
_exptl_crystal_F_000 2624
_exptl_crystal_size_max 0.30
_exptl_crystal_size_mid 0.30
_exptl_crystal_size_min 0.20
_refine_diff_density_max 0.767
_refine_diff_density_min -0.366
_refine_ls_abs_structure_details 'Flack (1983), 6103 Friedel pairs'
_refine_ls_abs_structure_Flack -0.002(16)
_refine_ls_extinction_method none
_refine_ls_goodness_of_fit_ref 1.006
_refine_ls_hydrogen_treatment mixed
_refine_ls_matrix_type full
_refine_ls_number_parameters 687
_refine_ls_number_reflns 13058
_refine_ls_number_restraints 21
_refine_ls_restrained_S_all 1.006
_refine_ls_R_factor_all 0.0549
_refine_ls_R_factor_gt 0.0478
_refine_ls_shift/su_max 0.003
_refine_ls_shift/su_mean 0.000
_refine_ls_structure_factor_coef Fsqd
_refine_ls_weighting_details 'calc w=1/[\s^2^(Fo^2^)+(0.0706P)^2^] where P=(Fo^2^+2Fc^2^)/3'
_refine_ls_weighting_scheme calc
_refine_ls_wR_factor_gt 0.1080
_refine_ls_wR_factor_ref 0.1131
_reflns_number_gt 11469
_reflns_number_total 13058
_reflns_threshold_expression I>2\s(I)
_cod_data_source_file hy2477.cif
_cod_data_source_block I
_cod_database_code 2232772
_cod_database_fobs_code 2232772

loop_
_symmetry_equiv_pos_as_xyz
'x, y, z'
'-x, -y, z+1/2'
'x+1/2, -y+1/2, z'
'-x+1/2, y+1/2, z+1/2'

loop_
_atom_site_type_symbol
_atom_site_label
_atom_site_fract_x
_atom_site_fract_y
_atom_site_fract_z
_atom_site_U_iso_or_equiv
_atom_site_adp_type
_atom_site_calc_flag
_atom_site_refinement_flags
_atom_site_occupancy
_atom_site_symmetry_multiplicity
_atom_site_disorder_assembly
_atom_site_disorder_group
Ru Ru1 0.807544(10) 0.117418(11) -0.00670(3) 0.03061(7) Uani d D 1 1 . .
Co Co1 0.64291(2) 0.01913(3) -0.05879(6) 0.05011(15) Uani d . 1 1 . .
O O1 0.76093(14) 0.17429(16) 0.2091(3) 0.0562(8) Uani d . 1 1 . .
P P1 0.78135(4) 0.01605(4) 0.07548(9) 0.0350(2) Uani d . 1 1 . .
P P2 0.72515(4) 0.14833(5) -0.11840(9) 0.0354(2) Uani d . 1 1 . .
P P3 0.90857(4) 0.12687(4) 0.05105(10) 0.03431(19) Uani d . 1 1 . .
P P4 0.55748(6) 0.09733(7) 0.43100(18) 0.0721(4) Uani d D 1 1 . .
Cl Cl1 0.84493(5) 0.07930(5) -0.20272(10) 0.0481(2) Uani d D 1 1 . .
Cl Cl2 0.83826(13) 0.32376(11) 0.2555(3) 0.1414(10) Uani d . 1 1 . .
Cl Cl3 0.75697(11) 0.39945(9) 0.1218(2) 0.1104(6) Uani d . 1 1 . .
Cl Cl4 0.42940(16) 0.10480(11) 1.0041(3) 0.1572(11) Uani d . 1 1 . .
Cl Cl5 0.33733(17) 0.12977(12) 0.8247(3) 0.1432(10) Uani d . 1 1 . .
F F1 0.5722(3) 0.1550(3) 0.5067(12) 0.183(5) Uani d PD 0.849(11) 1 A 1
F F2 0.49334(19) 0.1220(3) 0.4036(9) 0.112(3) Uani d PD 0.849(11) 1 A 1
F F3 0.5436(3) 0.0395(2) 0.3517(6) 0.130(3) Uani d PD 0.849(11) 1 A 1
F F4 0.5321(3) 0.0584(4) 0.5383(7) 0.143(3) Uani d PD 0.849(11) 1 A 1
F F5 0.5813(3) 0.1310(3) 0.3171(7) 0.153(4) Uani d PD 0.849(11) 1 A 1
F F6 0.62033(18) 0.0705(2) 0.4637(9) 0.116(3) Uani d PD 0.849(11) 1 A 1
F F1' 0.5772(13) 0.1014(12) 0.5673(11) 0.139(16) Uiso d PD 0.151(11) 1 A 2
F F2' 0.4985(10) 0.1319(19) 0.464(3) 0.109(16) Uiso d PD 0.151(11) 1 A 2
F F3' 0.530(2) 0.0986(16) 0.301(2) 0.21(3) Uiso d PD 0.151(11) 1 A 2
F F4' 0.5244(11) 0.0366(7) 0.459(2) 0.085(9) Uiso d PD 0.151(11) 1 A 2
F F5' 0.5825(9) 0.1632(5) 0.410(2) 0.070(8) Uiso d PD 0.151(11) 1 A 2
F F6' 0.6186(7) 0.0706(10) 0.388(3) 0.082(9) Uiso d PD 0.151(11) 1 A 2
C C1 0.6549(2) 0.0339(3) 0.1215(4) 0.0609(13) Uani d . 1 1 . .
H H1 0.6589 0.0714 0.1593 0.073 Uiso calc R 1 1 . .
C C2 0.6002(2) 0.0023(4) 0.0996(6) 0.081(2) Uani d . 1 1 . .
H H2 0.5626 0.0159 0.1207 0.097 Uiso calc R 1 1 . .
C C3 0.6131(3) -0.0525(3) 0.0413(6) 0.0809(19) Uani d . 1 1 . .
H H3 0.5855 -0.0814 0.0172 0.097 Uiso calc R 1 1 . .
C C4 0.6754(2) -0.0567(2) 0.0250(5) 0.0625(14) Uani d . 1 1 . .
H H4 0.6956 -0.0887 -0.0113 0.075 Uiso calc R 1 1 . .
C C5 0.70195(17) -0.0025(2) 0.0747(4) 0.0453(9) Uani d . 1 1 . .
C C6 0.60633(19) 0.0914(3) -0.1470(5) 0.0566(12) Uani d . 1 1 . .
H H6 0.5839 0.1224 -0.1131 0.068 Uiso calc R 1 1 . .
C C7 0.5844(2) 0.0370(3) -0.1941(5) 0.0705(16) Uani d . 1 1 . .
H H7 0.5447 0.0257 -0.1954 0.085 Uiso calc R 1 1 . .
C C8 0.6314(3) 0.0024(3) -0.2388(5) 0.0682(15) Uani d . 1 1 . .
H H8 0.6286 -0.0352 -0.2763 0.082 Uiso calc R 1 1 . .
C C9 0.6848(2) 0.0357(2) -0.2164(4) 0.0497(10) Uani d . 1 1 . .
H H9 0.7230 0.0230 -0.2357 0.060 Uiso calc R 1 1 . .
C C10 0.66962(18) 0.0909(2) -0.1602(4) 0.0445(9) Uani d . 1 1 . .
C C11 0.80871(18) -0.05791(19) 0.0207(4) 0.0428(10) Uani d . 1 1 . .
C C12 0.8119(2) -0.1084(2) 0.0977(5) 0.0564(12) Uani d . 1 1 . .
H H12 0.7989 -0.1052 0.1773 0.068 Uiso calc R 1 1 . .
C C13 0.8340(3) -0.1624(2) 0.0560(7) 0.0755(16) Uani d . 1 1 . .
H H13 0.8371 -0.1953 0.1085 0.091 Uiso calc R 1 1 . .
C C14 0.8517(3) -0.1687(3) -0.0608(7) 0.0799(17) Uani d . 1 1 . .
H H14 0.8666 -0.2056 -0.0880 0.096 Uiso calc R 1 1 . .
C C15 0.8472(3) -0.1195(3) -0.1397(6) 0.0765(18) Uani d . 1 1 . .
H H15 0.8584 -0.1236 -0.2202 0.092 Uiso calc R 1 1 . .
C C16 0.8262(2) -0.0651(2) -0.0975(5) 0.0541(11) Uani d . 1 1 . .
H H16 0.8237 -0.0323 -0.1501 0.065 Uiso calc R 1 1 . .
C C17 0.79845(17) 0.01169(17) 0.2384(4) 0.0377(8) Uani d . 1 1 . .
C C18 0.85440(18) -0.00775(18) 0.2743(4) 0.0427(9) Uani d . 1 1 . .
H H18 0.8813 -0.0211 0.2165 0.051 Uiso calc R 1 1 . .
C C19 0.8705(2) -0.0074(2) 0.3957(4) 0.0511(10) Uani d . 1 1 . .
H H19 0.9077 -0.0213 0.4187 0.061 Uiso calc R 1 1 . .
C C20 0.8317(2) 0.0133(2) 0.4814(4) 0.0557(11) Uani d . 1 1 . .
H H20 0.8425 0.0135 0.5626 0.067 Uiso calc R 1 1 . .
C C21 0.7770(2) 0.0337(2) 0.4468(5) 0.0560(11) Uani d . 1 1 . .
H H21 0.7510 0.0487 0.5049 0.067 Uiso calc R 1 1 . .
C C22 0.7597(2) 0.0325(2) 0.3266(4) 0.0488(10) Uani d . 1 1 . .
H H22 0.7220 0.0457 0.3049 0.059 Uiso calc R 1 1 . .
C C23 0.68043(17) 0.2102(2) -0.0536(4) 0.0445(9) Uani d . 1 1 . .
C C24 0.6469(2) 0.2018(3) 0.0477(5) 0.0652(13) Uani d . 1 1 . .
H H24 0.6458 0.1635 0.0831 0.078 Uiso calc R 1 1 . .
C C25 0.6146(2) 0.2482(3) 0.0995(6) 0.0781(17) Uani d . 1 1 . .
H H25 0.5914 0.2409 0.1675 0.094 Uiso calc R 1 1 . .
C C26 0.6167(3) 0.3041(3) 0.0512(6) 0.0813(19) Uani d . 1 1 . .
H H26 0.5949 0.3354 0.0857 0.098 Uiso calc R 1 1 . .
C C27 0.6514(3) 0.3153(3) -0.0504(6) 0.0809(18) Uani d . 1 1 . .
H H27 0.6534 0.3541 -0.0830 0.097 Uiso calc R 1 1 . .
C C28 0.6831(2) 0.2677(2) -0.1028(5) 0.0634(13) Uani d . 1 1 . .
H H28 0.7061 0.2748 -0.1712 0.076 Uiso calc R 1 1 . .
C C29 0.74319(17) 0.17725(18) -0.2695(4) 0.0382(8) Uani d . 1 1 . .
C C30 0.7073(2) 0.16652(19) -0.3673(4) 0.0471(10) Uani d . 1 1 . .
H H30 0.6726 0.1443 -0.3576 0.056 Uiso calc R 1 1 . .
C C31 0.7225(2) 0.1889(2) -0.4814(4) 0.0599(12) Uani d . 1 1 . .
H H31 0.6990 0.1797 -0.5480 0.072 Uiso calc R 1 1 . .
C C32 0.7717(2) 0.2239(2) -0.4953(5) 0.0605(12) Uani d . 1 1 . .
H H32 0.7813 0.2393 -0.5711 0.073 Uiso calc R 1 1 . .
C C33 0.8066(2) 0.2365(2) -0.3991(5) 0.0600(13) Uani d . 1 1 . .
H H33 0.8397 0.2611 -0.4089 0.072 Uiso calc R 1 1 . .
C C34 0.7934(2) 0.2129(2) -0.2860(4) 0.0502(10) Uani d . 1 1 . .
H H34 0.8183 0.2210 -0.2208 0.060 Uiso calc R 1 1 . .
C C35 0.77785(19) 0.1531(2) 0.1350(5) 0.0460(10) Uani d D 1 1 . .
C C36 0.95425(15) 0.05945(17) 0.0759(4) 0.0364(8) Uani d . 1 1 . .
C C37 0.94499(17) 0.00857(17) 0.0058(4) 0.0415(8) Uani d . 1 1 . .
H H37 0.9156 0.0091 -0.0531 0.050 Uiso calc R 1 1 . .
C C38 0.9788(2) -0.04324(19) 0.0216(4) 0.0510(11) Uani d . 1 1 . .
H H38 0.9722 -0.0771 -0.0266 0.061 Uiso calc R 1 1 . .
C C39 1.0221(2) -0.0445(2) 0.1085(4) 0.0552(12) Uani d . 1 1 . .
H H39 1.0442 -0.0796 0.1203 0.066 Uiso calc R 1 1 . .
C C40 1.0328(2) 0.0054(2) 0.1776(4) 0.0539(11) Uani d . 1 1 . .
H H40 1.0627 0.0046 0.2355 0.065 Uiso calc R 1 1 . .
C C41 0.99896(18) 0.0579(2) 0.1619(4) 0.0473(10) Uani d . 1 1 . .
H H41 1.0064 0.0919 0.2092 0.057 Uiso calc R 1 1 . .
C C42 0.92323(16) 0.16867(19) 0.1895(4) 0.0439(9) Uani d . 1 1 . .
C C43 0.8969(2) 0.1482(2) 0.2964(4) 0.0474(10) Uani d . 1 1 . .
H H43 0.8687 0.1175 0.2928 0.057 Uiso calc R 1 1 . .
C C44 0.9117(2) 0.1726(3) 0.4066(5) 0.0637(13) Uani d . 1 1 . .
H H44 0.8944 0.1578 0.4771 0.076 Uiso calc R 1 1 . .
C C45 0.9517(3) 0.2187(3) 0.4118(6) 0.0833(19) Uani d . 1 1 . .
H H45 0.9616 0.2354 0.4863 0.100 Uiso calc R 1 1 . .
C C46 0.9776(3) 0.2407(3) 0.3096(7) 0.093(2) Uani d . 1 1 . .
H H46 1.0049 0.2722 0.3154 0.112 Uiso calc R 1 1 . .
C C47 0.9640(2) 0.2167(3) 0.1971(6) 0.0685(15) Uani d . 1 1 . .
H H47 0.9816 0.2322 0.1276 0.082 Uiso calc R 1 1 . .
C C48 0.95041(16) 0.16744(18) -0.0672(4) 0.0421(8) Uani d . 1 1 . .
C C49 0.9954(2) 0.1391(2) -0.1317(4) 0.0539(11) Uani d . 1 1 . .
H H49 1.0055 0.0991 -0.1138 0.065 Uiso calc R 1 1 . .
C C50 1.0254(2) 0.1694(3) -0.2218(5) 0.0656(14) Uani d . 1 1 . .
H H50 1.0549 0.1496 -0.2651 0.079 Uiso calc R 1 1 . .
C C51 1.0120(3) 0.2281(3) -0.2481(6) 0.0745(15) Uani d . 1 1 . .
H H51 1.0328 0.2486 -0.3081 0.089 Uiso calc R 1 1 . .
C C52 0.9678(3) 0.2571(3) -0.1859(7) 0.0850(19) Uani d . 1 1 . .
H H52 0.9585 0.2972 -0.2039 0.102 Uiso calc R 1 1 . .
C C53 0.9365(2) 0.2265(2) -0.0952(6) 0.0655(14) Uani d . 1 1 . .
H H53 0.9062 0.2462 -0.0539 0.079 Uiso calc R 1 1 . .
C C54 0.7753(4) 0.3264(3) 0.1644(11) 0.122(3) Uani d . 1 1 . .
H H54A 0.7820 0.3022 0.0925 0.147 Uiso calc R 1 1 . .
H H54B 0.7422 0.3087 0.2079 0.147 Uiso calc R 1 1 . .
C C55 0.3782(6) 0.0762(4) 0.8963(12) 0.170(5) Uani d . 1 1 . .
H H55A 0.3998 0.0532 0.8361 0.204 Uiso calc R 1 1 . .
H H55B 0.3514 0.0484 0.9369 0.204 Uiso calc R 1 1 . .
H H1A 0.827(2) 0.1904(12) -0.069(5) 0.074(15) Uiso d D 1 1 . .

loop_
_atom_site_aniso_label
_atom_site_aniso_U_11
_atom_site_aniso_U_22
_atom_site_aniso_U_33
_atom_site_aniso_U_12
_atom_site_aniso_U_13
_atom_site_aniso_U_23
Ru1 0.02449(11) 0.03693(13) 0.03043(13) 0.00218(10) 0.00054(12) -0.00293(13)
Co1 0.0344(3) 0.0712(4) 0.0447(3) -0.0147(3) -0.0085(2) 0.0130(3)
O1 0.0506(18) 0.065(2) 0.053(2) 0.0084(15) 0.0015(16) -0.0015(17)
P1 0.0318(4) 0.0421(5) 0.0311(5) -0.0036(4) -0.0027(4) 0.0000(4)
P2 0.0280(4) 0.0456(5) 0.0326(5) 0.0035(4) 0.0006(4) 0.0009(4)
P3 0.0261(4) 0.0372(5) 0.0397(5) 0.0002(3) -0.0014(4) -0.0030(4)
P4 0.0455(7) 0.0763(9) 0.0946(11) -0.0020(7) -0.0003(7) 0.0056(9)
Cl1 0.0452(5) 0.0550(6) 0.0441(5) 0.0093(4) 0.0032(4) -0.0040(4)
Cl2 0.1271(18) 0.1176(17) 0.179(3) 0.0031(14) 0.0063(18) 0.0646(18)
Cl3 0.1264(16) 0.0810(10) 0.1236(17) 0.0072(11) 0.0042(13) 0.0066(11)
Cl4 0.222(3) 0.1184(16) 0.131(2) 0.0118(18) 0.028(3) 0.0147(18)
Cl5 0.187(3) 0.1144(17) 0.128(2) -0.0131(18) 0.011(2) -0.0096(15)
F1 0.106(4) 0.158(6) 0.286(14) 0.021(4) -0.034(6) -0.139(8)
F2 0.053(2) 0.128(5) 0.157(7) 0.006(2) 0.007(3) 0.065(5)
F3 0.140(5) 0.108(4) 0.141(6) -0.024(3) -0.041(4) -0.013(4)
F4 0.098(4) 0.214(7) 0.116(5) 0.014(4) 0.009(3) 0.073(5)
F5 0.134(5) 0.144(5) 0.181(8) 0.007(4) 0.072(5) 0.065(5)
F6 0.054(2) 0.106(3) 0.189(8) 0.010(2) -0.026(3) -0.015(4)
C1 0.040(2) 0.106(4) 0.037(2) -0.001(2) -0.0023(18) 0.013(2)
C2 0.039(3) 0.143(6) 0.061(4) -0.013(3) 0.000(2) 0.042(4)
C3 0.062(3) 0.099(4) 0.081(4) -0.042(3) -0.021(3) 0.037(4)
C4 0.061(3) 0.065(3) 0.062(3) -0.026(2) -0.024(2) 0.020(2)
C5 0.0358(19) 0.062(3) 0.038(2) -0.0064(18) -0.0068(17) 0.0129(19)
C6 0.037(2) 0.079(3) 0.053(3) -0.002(2) -0.0076(19) 0.018(2)
C7 0.049(3) 0.099(4) 0.063(3) -0.028(3) -0.031(3) 0.025(3)
C8 0.077(4) 0.080(3) 0.047(3) -0.025(3) -0.021(3) 0.004(3)
C9 0.051(2) 0.057(3) 0.041(2) -0.010(2) -0.0069(19) 0.0016(19)
C10 0.0357(19) 0.061(3) 0.037(2) -0.0056(19) -0.0066(16) 0.0105(18)
C11 0.046(2) 0.047(2) 0.036(3) -0.0072(17) -0.0067(16) -0.0079(15)
C12 0.068(3) 0.047(2) 0.053(3) -0.010(2) -0.006(2) -0.004(2)
C13 0.096(4) 0.043(3) 0.088(4) -0.008(3) -0.003(4) -0.008(3)
C14 0.094(4) 0.050(3) 0.096(5) 0.003(3) 0.002(4) -0.023(3)
C15 0.088(4) 0.069(4) 0.073(4) -0.010(3) 0.012(3) -0.032(3)
C16 0.057(3) 0.051(3) 0.055(3) -0.011(2) -0.001(2) -0.006(2)
C17 0.038(2) 0.0389(19) 0.036(2) -0.0054(15) -0.0045(15) 0.0009(15)
C18 0.043(2) 0.046(2) 0.039(2) -0.0031(16) -0.0024(16) -0.0051(17)
C19 0.055(3) 0.049(2) 0.049(3) -0.001(2) -0.015(2) 0.0035(19)
C20 0.066(3) 0.065(3) 0.036(2) -0.003(2) -0.009(2) -0.003(2)
C21 0.062(3) 0.064(3) 0.042(2) 0.006(2) 0.009(2) -0.010(2)
C22 0.046(2) 0.058(3) 0.042(2) 0.0084(19) -0.0040(18) -0.0006(19)
C23 0.0315(18) 0.060(3) 0.042(2) 0.0141(17) -0.0060(16) -0.0057(19)
C24 0.049(3) 0.085(3) 0.062(3) 0.013(2) 0.015(2) 0.001(3)
C25 0.055(3) 0.117(5) 0.062(3) 0.026(3) 0.005(3) -0.012(3)
C26 0.065(3) 0.103(5) 0.076(4) 0.046(3) -0.011(3) -0.036(4)
C27 0.094(4) 0.069(3) 0.080(4) 0.039(3) -0.007(4) -0.014(3)
C28 0.069(3) 0.066(3) 0.055(3) 0.022(3) -0.001(2) -0.008(2)
C29 0.040(2) 0.040(2) 0.035(2) 0.0078(16) 0.0061(16) 0.0026(15)
C30 0.054(2) 0.047(2) 0.040(2) 0.0026(19) -0.0006(19) 0.0013(18)
C31 0.078(3) 0.062(3) 0.039(3) 0.011(2) -0.002(2) 0.003(2)
C32 0.075(3) 0.065(3) 0.041(3) 0.009(2) 0.018(3) 0.012(2)
C33 0.059(3) 0.061(3) 0.060(3) -0.003(2) 0.012(2) 0.007(2)
C34 0.046(2) 0.062(3) 0.043(2) -0.003(2) 0.0042(18) 0.007(2)
C35 0.039(2) 0.046(2) 0.053(3) -0.0035(18) -0.013(2) 0.007(2)
C36 0.0266(16) 0.0425(19) 0.040(2) 0.0051(14) 0.0034(15) 0.0043(16)
C37 0.0382(18) 0.0457(19) 0.041(2) 0.0037(15) -0.0043(18) -0.0010(19)
C38 0.053(2) 0.041(2) 0.060(3) 0.0029(18) 0.0057(19) -0.0033(18)
C39 0.054(3) 0.057(3) 0.056(3) 0.023(2) 0.008(2) 0.013(2)
C40 0.045(2) 0.072(3) 0.045(2) 0.019(2) -0.0067(19) 0.005(2)
C41 0.038(2) 0.058(2) 0.045(2) 0.0104(18) -0.0068(17) -0.0073(19)
C42 0.0304(18) 0.048(2) 0.053(2) 0.0021(16) -0.0068(17) -0.0169(19)
C43 0.048(2) 0.048(2) 0.047(2) 0.0059(18) -0.0045(19) -0.0071(19)
C44 0.062(3) 0.078(3) 0.051(3) 0.015(3) -0.009(2) -0.021(2)
C45 0.068(3) 0.111(5) 0.070(4) -0.004(3) -0.005(3) -0.044(4)
C46 0.066(4) 0.108(5) 0.105(5) -0.032(3) 0.002(4) -0.064(4)
C47 0.052(3) 0.070(3) 0.084(4) -0.022(2) 0.015(3) -0.036(3)
C48 0.0305(17) 0.048(2) 0.048(2) -0.0059(16) -0.0017(17) -0.0001(19)
C49 0.051(2) 0.058(3) 0.054(3) -0.005(2) 0.007(2) -0.001(2)
C50 0.057(3) 0.075(3) 0.065(3) -0.014(2) 0.019(2) -0.006(3)
C51 0.068(3) 0.091(4) 0.064(3) -0.024(3) 0.008(3) 0.014(3)
C52 0.075(4) 0.060(3) 0.120(5) -0.010(3) 0.016(4) 0.039(4)
C53 0.048(3) 0.060(3) 0.088(4) 0.001(2) 0.012(2) 0.017(3)
C54 0.127(7) 0.070(4) 0.170(10) 0.001(4) -0.015(7) 0.003(5)
C55 0.255(14) 0.084(6) 0.171(12) 0.009(7) 0.000(11) -0.053(7)

loop_
_atom_type_symbol
_atom_type_description
_atom_type_scat_dispersion_real
_atom_type_scat_dispersion_imag
_atom_type_scat_source
C C 0.0033 0.0016 'International Tables Vol C Tables 4.2.6.8 and 6.1.1.4'
H H 0.0000 0.0000 'International Tables Vol C Tables 4.2.6.8 and 6.1.1.4'
P P 0.1023 0.0942 'International Tables Vol C Tables 4.2.6.8 and 6.1.1.4'
Co Co 0.3494 0.9721 'International Tables Vol C Tables 4.2.6.8 and 6.1.1.4'
Ru Ru -1.2594 0.8363 'International Tables Vol C Tables 4.2.6.8 and 6.1.1.4'
Cl Cl 0.1484 0.1585 'International Tables Vol C Tables 4.2.6.8 and 6.1.1.4'
F F 0.0171 0.0103 'International Tables Vol C Tables 4.2.6.8 and 6.1.1.4'
O O 0.0106 0.0060 'International Tables Vol C Tables 4.2.6.8 and 6.1.1.4'

loop_
_geom_angle_atom_site_label_1
_geom_angle_atom_site_label_2
_geom_angle_atom_site_label_3
_geom_angle
C35 Ru1 P2 92.03(12)
C35 Ru1 P3 94.66(12)
P2 Ru1 P3 151.74(4)
C35 Ru1 Cl1 174.78(13)
P2 Ru1 Cl1 84.65(4)
P3 Ru1 Cl1 86.45(4)
C35 Ru1 P1 89.21(13)
P2 Ru1 P1 105.47(3)
P3 Ru1 P1 102.05(3)
Cl1 Ru1 P1 95.55(4)
C35 Ru1 H1A 91.6(19)
P2 Ru1 H1A 74.2(17)
P3 Ru1 H1A 78.2(17)
Cl1 Ru1 H1A 84(2)
P1 Ru1 H1A 179(2)
C9 Co1 C10 40.74(19)
C9 Co1 C2 179.7(2)
C10 Co1 C2 139.4(3)
C9 Co1 C7 68.5(2)
C10 Co1 C7 68.61(18)
C2 Co1 C7 111.2(2)
C9 Co1 C1 139.00(19)
C10 Co1 C1 112.1(2)
C2 Co1 C1 41.3(2)
C7 Co1 C1 140.7(2)
C9 Co1 C3 139.7(3)
C10 Co1 C3 178.0(2)
C2 Co1 C3 40.1(3)
C7 Co1 C3 109.6(2)
C1 Co1 C3 68.7(3)
C9 Co1 C6 68.6(2)
C10 Co1 C6 41.30(18)
C2 Co1 C6 111.3(3)
C7 Co1 C6 40.1(2)
C1 Co1 C6 113.3(2)
C3 Co1 C6 136.8(2)
C9 Co1 C8 41.3(2)
C10 Co1 C8 68.8(2)
C2 Co1 C8 138.3(3)
C7 Co1 C8 40.1(3)
C1 Co1 C8 178.8(3)
C3 Co1 C8 110.4(3)
C6 Co1 C8 67.9(2)
C9 Co1 C5 111.13(18)
C10 Co1 C5 112.78(16)
C2 Co1 C5 69.2(2)
C7 Co1 C5 177.6(2)
C1 Co1 C5 40.97(19)
C3 Co1 C5 69.06(19)
C6 Co1 C5 142.2(2)
C8 Co1 C5 138.1(2)
C9 Co1 C4 111.7(2)
C10 Co1 C4 141.21(19)
C2 Co1 C4 68.3(3)
C7 Co1 C4 136.4(2)
C1 Co1 C4 68.9(2)
C3 Co1 C4 40.7(2)
C6 Co1 C4 176.34(19)
C8 Co1 C4 109.9(2)
C5 Co1 C4 41.34(18)
C5 P1 C11 97.4(2)
C5 P1 C17 101.36(19)
C11 P1 C17 101.81(18)
C5 P1 Ru1 115.51(14)
C11 P1 Ru1 126.49(14)
C17 P1 Ru1 110.77(13)
C29 P2 C10 99.27(18)
C29 P2 C23 102.7(2)
C10 P2 C23 103.5(2)
C29 P2 Ru1 114.02(13)
C10 P2 Ru1 118.34(14)
C23 P2 Ru1 116.53(14)
C42 P3 C36 100.51(19)
C42 P3 C48 105.0(2)
C36 P3 C48 102.22(17)
C42 P3 Ru1 116.45(13)
C36 P3 Ru1 120.66(13)
C48 P3 Ru1 110.05(13)
F5 P4 F1 88.4(5)
F4' P4 F3' 90.2(5)
F5 P4 F4 174.9(5)
F1 P4 F4 96.7(6)
F4' P4 F6' 99.1(14)
F3' P4 F6' 95(3)
F4' P4 F5' 171.6(13)
F3' P4 F5' 89.7(5)
F6' P4 F5' 89.3(6)
F4' P4 F1' 89.7(5)
F3' P4 F1' 172(3)
F6' P4 F1' 93.6(16)
F5' P4 F1' 89.2(5)
F5 P4 F2 89.8(4)
F1 P4 F2 91.0(5)
F4 P4 F2 89.9(3)
F4' P4 F2' 88(2)
F3' P4 F2' 82(3)
F6' P4 F2' 172.4(19)
F5' P4 F2' 83.8(19)
F1' P4 F2' 89.3(6)
F5 P4 F3 90.2(4)
F1 P4 F3 178.6(5)
F4 P4 F3 84.7(4)
F2 P4 F3 89.4(5)
F5 P4 F6 93.1(4)
F1 P4 F6 89.5(3)
F4 P4 F6 87.1(4)
F2 P4 F6 177.0(4)
F3 P4 F6 90.2(3)
C5 C1 C2 107.7(6)
C5 C1 Co1 69.8(3)
C2 C1 Co1 69.2(3)
C5 C1 H1 126.1
C2 C1 H1 126.1
Co1 C1 H1 126.5
C3 C2 C1 108.5(5)
C3 C2 Co1 70.2(4)
C1 C2 Co1 69.5(3)
C3 C2 H2 125.8
C1 C2 H2 125.8
Co1 C2 H2 126.1
C2 C3 C4 108.8(5)
C2 C3 Co1 69.7(3)
C4 C3 Co1 69.9(3)
C2 C3 H3 125.6
C4 C3 H3 125.6
Co1 C3 H3 126.4
C3 C4 C5 107.9(5)
C3 C4 Co1 69.5(3)
C5 C4 Co1 69.3(3)
C3 C4 H4 126.0
C5 C4 H4 126.0
Co1 C4 H4 126.8
C1 C5 C4 107.1(4)
C1 C5 P1 126.7(4)
C4 C5 P1 126.2(4)
C1 C5 Co1 69.3(2)
C4 C5 Co1 69.4(3)
P1 C5 Co1 125.9(2)
C7 C6 C10 107.9(5)
C7 C6 Co1 69.7(3)
C10 C6 Co1 68.9(3)
C7 C6 H6 126.0
C10 C6 H6 126.0
Co1 C6 H6 126.9
C6 C7 C8 109.3(4)
C6 C7 Co1 70.2(3)
C8 C7 Co1 70.2(3)
C6 C7 H7 125.4
C8 C7 H7 125.4
Co1 C7 H7 125.8
C7 C8 C9 107.4(5)
C7 C8 Co1 69.7(3)
C9 C8 Co1 68.4(3)
C7 C8 H8 126.3
C9 C8 H8 126.3
Co1 C8 H8 127.2
C10 C9 C8 108.2(5)
C10 C9 Co1 70.1(3)
C8 C9 Co1 70.3(3)
C10 C9 H9 125.9
C8 C9 H9 125.9
Co1 C9 H9 125.3
C9 C10 C6 107.1(4)
C9 C10 P2 122.6(3)
C6 C10 P2 130.3(4)
C9 C10 Co1 69.2(3)
C6 C10 Co1 69.8(3)
P2 C10 Co1 126.8(2)
C16 C11 C12 118.1(4)
C16 C11 P1 120.7(4)
C12 C11 P1 121.2(3)
C13 C12 C11 120.2(5)
C13 C12 H12 119.9
C11 C12 H12 119.9
C14 C13 C12 121.0(6)
C14 C13 H13 119.5
C12 C13 H13 119.5
C13 C14 C15 119.5(6)
C13 C14 H14 120.2
C15 C14 H14 120.2
C16 C15 C14 119.5(6)
C16 C15 H15 120.3
C14 C15 H15 120.3
C15 C16 C11 121.6(5)
C15 C16 H16 119.2
C11 C16 H16 119.2
C22 C17 C18 118.2(4)
C22 C17 P1 122.5(3)
C18 C17 P1 119.0(3)
C19 C18 C17 120.8(4)
C19 C18 H18 119.6
C17 C18 H18 119.6
C20 C19 C18 120.2(4)
C20 C19 H19 119.9
C18 C19 H19 119.9
C19 C20 C21 119.5(4)
C19 C20 H20 120.2
C21 C20 H20 120.2
C20 C21 C22 121.0(4)
C20 C21 H21 119.5
C22 C21 H21 119.5
C21 C22 C17 120.2(4)
C21 C22 H22 119.9
C17 C22 H22 119.9
C24 C23 C28 118.2(4)
C24 C23 P2 121.6(4)
C28 C23 P2 120.1(4)
C23 C24 C25 122.2(6)
C23 C24 H24 118.9
C25 C24 H24 118.9
C26 C25 C24 119.7(6)
C26 C25 H25 120.2
C24 C25 H25 120.2
C25 C26 C27 120.3(5)
C25 C26 H26 119.9
C27 C26 H26 119.9
C26 C27 C28 119.4(6)
C26 C27 H27 120.3
C28 C27 H27 120.3
C23 C28 C27 120.2(6)
C23 C28 H28 119.9
C27 C28 H28 119.9
C30 C29 C34 118.4(4)
C30 C29 P2 121.8(3)
C34 C29 P2 119.7(3)
C29 C30 C31 120.4(4)
C29 C30 H30 119.8
C31 C30 H30 119.8
C32 C31 C30 120.2(5)
C32 C31 H31 119.9
C30 C31 H31 119.9
C33 C32 C31 120.2(5)
C33 C32 H32 119.9
C31 C32 H32 119.9
C32 C33 C34 120.6(5)
C32 C33 H33 119.7
C34 C33 H33 119.7
C33 C34 C29 120.3(5)
C33 C34 H34 119.9
C29 C34 H34 119.9
O1 C35 Ru1 177.0(4)
C37 C36 C41 118.4(4)
C37 C36 P3 119.4(3)
C41 C36 P3 122.2(3)
C36 C37 C38 121.0(4)
C36 C37 H37 119.5
C38 C37 H37 119.5
C39 C38 C37 119.9(4)
C39 C38 H38 120.1
C37 C38 H38 120.1
C40 C39 C38 120.3(4)
C40 C39 H39 119.9
C38 C39 H39 119.9
C39 C40 C41 120.1(4)
C39 C40 H40 119.9
C41 C40 H40 119.9
C36 C41 C40 120.2(4)
C36 C41 H41 119.9
C40 C41 H41 119.9
C43 C42 C47 118.1(4)
C43 C42 P3 118.2(3)
C47 C42 P3 123.5(4)
C44 C43 C42 121.4(4)
C44 C43 H43 119.3
C42 C43 H43 119.3
C45 C44 C43 119.4(6)
C45 C44 H44 120.3
C43 C44 H44 120.3
C44 C45 C46 121.1(5)
C44 C45 H45 119.5
C46 C45 H45 119.5
C45 C46 C47 121.0(5)
C45 C46 H46 119.5
C47 C46 H46 119.5
C46 C47 C42 119.1(6)
C46 C47 H47 120.5
C42 C47 H47 120.5
C53 C48 C49 118.5(4)
C53 C48 P3 120.1(4)
C49 C48 P3 121.3(3)
C50 C49 C48 120.8(5)
C50 C49 H49 119.6
C48 C49 H49 119.6
C51 C50 C49 120.5(5)
C51 C50 H50 119.8
C49 C50 H50 119.8
C50 C51 C52 119.8(5)
C50 C51 H51 120.1
C52 C51 H51 120.1
C51 C52 C53 120.2(5)
C51 C52 H52 119.9
C53 C52 H52 119.9
C48 C53 C52 120.2(5)
C48 C53 H53 119.9
C52 C53 H53 119.9
Cl3 C54 Cl2 112.6(5)
Cl3 C54 H54A 109.1
Cl2 C54 H54A 109.1
Cl3 C54 H54B 109.1
Cl2 C54 H54B 109.1
H54A C54 H54B 107.8
Cl5 C55 Cl4 114.9(5)
Cl5 C55 H55A 108.5
Cl4 C55 H55A 108.5
Cl5 C55 H55B 108.5
Cl4 C55 H55B 108.5
H55A C55 H55B 107.5

loop_
_geom_bond_atom_site_label_1
_geom_bond_atom_site_label_2
_geom_bond_distance
_geom_bond_publ_flag
Ru1 P1 2.4827(10) y
Ru1 P2 2.3340(10) y
Ru1 P3 2.3768(10) y
Ru1 Cl1 2.4736(11) y
Ru1 H1A 1.80(3) y
Ru1 C35 1.877(6) y
Co1 C9 2.017(5) ?
Co1 C10 2.030(4) ?
Co1 C2 2.034(5) ?
Co1 C7 2.034(5) ?
Co1 C1 2.039(5) ?
Co1 C3 2.041(5) ?
Co1 C6 2.041(5) ?
Co1 C8 2.042(5) ?
Co1 C5 2.045(4) ?
Co1 C4 2.046(5) ?
O1 C35 1.017(6) ?
P1 C5 1.838(4) ?
P1 C11 1.845(4) ?
P1 C17 1.845(4) ?
P2 C29 1.835(4) ?
P2 C10 1.841(4) ?
P2 C23 1.841(4) ?
P3 C42 1.817(4) ?
P3 C36 1.829(4) ?
P3 C48 1.845(4) ?
P4 F5 1.557(5) ?
P4 F1 1.557(5) ?
P4 F4' 1.563(8) ?
P4 F3' 1.568(8) ?
P4 F4 1.572(5) ?
P4 F6' 1.573(9) ?
P4 F5' 1.574(8) ?
P4 F1' 1.574(8) ?
P4 F2 1.576(4) ?
P4 F2' 1.576(9) ?
P4 F3 1.578(5) ?
P4 F6 1.579(4) ?
Cl2 C54 1.744(10) ?
Cl3 C54 1.727(8) ?
Cl4 C55 1.776(12) ?
Cl5 C55 1.694(12) ?
C1 C5 1.429(7) ?
C1 C2 1.438(8) ?
C1 H1 0.9300 ?
C2 C3 1.399(10) ?
C2 H2 0.9300 ?
C3 C4 1.420(9) ?
C3 H3 0.9300 ?
C4 C5 1.444(7) ?
C4 H4 0.9300 ?
C6 C7 1.396(8) ?
C6 C10 1.436(6) ?
C6 H6 0.9300 ?
C7 C8 1.398(9) ?
C7 H7 0.9300 ?
C8 C9 1.432(7) ?
C8 H8 0.9300 ?
C9 C10 1.409(7) ?
C9 H9 0.9300 ?
C11 C16 1.375(7) ?
C11 C12 1.402(7) ?
C12 C13 1.372(7) ?
C12 H12 0.9300 ?
C13 C14 1.359(10) ?
C13 H13 0.9300 ?
C14 C15 1.396(10) ?
C14 H14 0.9300 ?
C15 C16 1.370(7) ?
C15 H15 0.9300 ?
C16 H16 0.9300 ?
C17 C22 1.389(6) ?
C17 C18 1.391(6) ?
C18 C19 1.391(6) ?
C18 H18 0.9300 ?
C19 C20 1.369(7) ?
C19 H19 0.9300 ?
C20 C21 1.370(7) ?
C20 H20 0.9300 ?
C21 C22 1.387(7) ?
C21 H21 0.9300 ?
C22 H22 0.9300 ?
C23 C24 1.365(7) ?
C23 C28 1.381(7) ?
C24 C25 1.382(8) ?
C24 H24 0.9300 ?
C25 C26 1.342(9) ?
C25 H25 0.9300 ?
C26 C27 1.391(10) ?
C26 H26 0.9300 ?
C27 C28 1.396(7) ?
C27 H27 0.9300 ?
C28 H28 0.9300 ?
C29 C30 1.372(6) ?
C29 C34 1.392(6) ?
C30 C31 1.398(6) ?
C30 H30 0.9300 ?
C31 C32 1.360(7) ?
C31 H31 0.9300 ?
C32 C33 1.353(8) ?
C32 H32 0.9300 ?
C33 C34 1.386(7) ?
C33 H33 0.9300 ?
C34 H34 0.9300 ?
C36 C37 1.379(6) ?
C36 C41 1.387(5) ?
C37 C38 1.385(6) ?
C37 H37 0.9300 ?
C38 C39 1.370(7) ?
C38 H38 0.9300 ?
C39 C40 1.362(7) ?
C39 H39 0.9300 ?
C40 C41 1.396(6) ?
C40 H40 0.9300 ?
C41 H41 0.9300 ?
C42 C43 1.398(7) ?
C42 C47 1.404(6) ?
C43 C44 1.374(7) ?
C43 H43 0.9300 ?
C44 C45 1.361(8) ?
C44 H44 0.9300 ?
C45 C46 1.361(10) ?
C45 H45 0.9300 ?
C46 C47 1.387(8) ?
C46 H46 0.9300 ?
C47 H47 0.9300 ?
C48 C53 1.373(6) ?
C48 C49 1.390(6) ?
C49 C50 1.377(7) ?
C49 H49 0.9300 ?
C50 C51 1.361(8) ?
C50 H50 0.9300 ?
C51 C52 1.369(9) ?
C51 H51 0.9300 ?
C52 C53 1.400(8) ?
C52 H52 0.9300 ?
C53 H53 0.9300 ?
C54 H54A 0.9700 ?
C54 H54B 0.9700 ?
C55 H55A 0.9700 ?
C55 H55B 0.9700 ?

loop_
_geom_hbond_atom_site_label_D
_geom_hbond_atom_site_label_H
_geom_hbond_atom_site_label_A
_geom_hbond_site_symmetry_A
_geom_hbond_distance_DH
_geom_hbond_distance_HA
_geom_hbond_distance_DA
_geom_hbond_angle_DHA
C3 H3 F2 2_654 0.93 2.35 3.230(9) 157
C7 H7 F3 2_654 0.93 2.51 3.383(8) 156
C16 H16 Cl1 . 0.93 2.57 3.414(5) 151
C37 H37 Cl1 . 0.93 2.77 3.584(4) 147
C46 H46 F2 3_555 0.93 2.54 3.219(10) 130
C55 H55A F3 2_655 0.97 2.42 3.140(12) 131

loop_
_geom_torsion_atom_site_label_1
_geom_torsion_atom_site_label_2
_geom_torsion_atom_site_label_3
_geom_torsion_atom_site_label_4
_geom_torsion
C35 Ru1 P1 C5 74.3(2)
P2 Ru1 P1 C5 -17.62(17)
P3 Ru1 P1 C5 168.87(17)
Cl1 Ru1 P1 C5 -103.59(17)
C35 Ru1 P1 C11 -163.8(2)
P2 Ru1 P1 C11 104.35(16)
P3 Ru1 P1 C11 -69.17(16)
Cl1 Ru1 P1 C11 18.38(16)
C35 Ru1 P1 C17 -40.22(18)
P2 Ru1 P1 C17 -132.10(14)
P3 Ru1 P1 C17 54.38(14)
Cl1 Ru1 P1 C17 141.93(14)
C35 Ru1 P2 C29 138.15(18)
P3 Ru1 P2 C29 34.40(17)
Cl1 Ru1 P2 C29 -37.81(14)
P1 Ru1 P2 C29 -132.11(14)
C35 Ru1 P2 C10 -105.7(2)
P3 Ru1 P2 C10 150.54(17)
Cl1 Ru1 P2 C10 78.33(17)
P1 Ru1 P2 C10 -15.96(17)
C35 Ru1 P2 C23 18.8(2)
P3 Ru1 P2 C23 -84.99(19)
Cl1 Ru1 P2 C23 -157.20(17)
P1 Ru1 P2 C23 108.50(17)
C35 Ru1 P3 C42 -6.2(2)
P2 Ru1 P3 C42 96.89(18)
Cl1 Ru1 P3 C42 168.67(17)
P1 Ru1 P3 C42 -96.41(17)
C35 Ru1 P3 C36 115.9(2)
P2 Ru1 P3 C36 -140.99(15)
Cl1 Ru1 P3 C36 -69.21(15)
P1 Ru1 P3 C36 25.72(15)
C35 Ru1 P3 C48 -125.53(19)
P2 Ru1 P3 C48 -22.42(17)
Cl1 Ru1 P3 C48 49.36(15)
P1 Ru1 P3 C48 144.29(15)
C9 Co1 C1 C5 -60.9(4)
C10 Co1 C1 C5 -99.7(3)
C2 Co1 C1 C5 119.2(5)
C7 Co1 C1 C5 177.4(3)
C3 Co1 C1 C5 82.2(3)
C6 Co1 C1 C5 -144.7(3)
C4 Co1 C1 C5 38.4(3)
C9 Co1 C1 C2 179.9(4)
C10 Co1 C1 C2 141.1(4)
C7 Co1 C1 C2 58.2(5)
C3 Co1 C1 C2 -37.0(4)
C6 Co1 C1 C2 96.2(4)
C5 Co1 C1 C2 -119.2(5)
C4 Co1 C1 C2 -80.7(4)
C5 C1 C2 C3 0.3(6)
Co1 C1 C2 C3 59.6(4)
C5 C1 C2 Co1 -59.3(3)
C10 Co1 C2 C3 177.1(3)
C7 Co1 C2 C3 95.6(4)
C1 Co1 C2 C3 -119.6(5)
C6 Co1 C2 C3 138.7(3)
C8 Co1 C2 C3 58.6(5)
C5 Co1 C2 C3 -81.8(3)
C4 Co1 C2 C3 -37.3(3)
C10 Co1 C2 C1 -63.3(5)
C7 Co1 C2 C1 -144.8(4)
C3 Co1 C2 C1 119.6(5)
C6 Co1 C2 C1 -101.6(4)
C8 Co1 C2 C1 178.2(4)
C5 Co1 C2 C1 37.8(3)
C4 Co1 C2 C1 82.3(4)
C1 C2 C3 C4 -0.1(6)
Co1 C2 C3 C4 59.1(4)
C1 C2 C3 Co1 -59.2(4)
C9 Co1 C3 C2 -179.5(3)
C7 Co1 C3 C2 -100.0(4)
C1 Co1 C3 C2 38.1(3)
C6 Co1 C3 C2 -63.8(5)
C8 Co1 C3 C2 -142.8(4)
C5 Co1 C3 C2 82.1(3)
C4 Co1 C3 C2 120.1(5)
C9 Co1 C3 C4 60.4(5)
C2 Co1 C3 C4 -120.1(5)
C7 Co1 C3 C4 139.9(4)
C1 Co1 C3 C4 -82.0(3)
C6 Co1 C3 C4 176.1(3)
C8 Co1 C3 C4 97.2(4)
C5 Co1 C3 C4 -38.0(3)
C2 C3 C4 C5 -0.2(6)
Co1 C3 C4 C5 58.8(3)
C2 C3 C4 Co1 -59.0(4)
C9 Co1 C4 C3 -142.7(4)
C10 Co1 C4 C3 -179.1(4)
C2 Co1 C4 C3 36.9(4)
C7 Co1 C4 C3 -61.5(5)
C1 Co1 C4 C3 81.4(4)
C8 Co1 C4 C3 -98.4(4)
C5 Co1 C4 C3 119.5(5)
C9 Co1 C4 C5 97.7(3)
C10 Co1 C4 C5 61.4(4)
C2 Co1 C4 C5 -82.7(3)
C7 Co1 C4 C5 178.9(3)
C1 Co1 C4 C5 -38.1(3)
C3 Co1 C4 C5 -119.5(5)
C8 Co1 C4 C5 142.0(3)
C2 C1 C5 C4 -0.4(5)
Co1 C1 C5 C4 -59.3(3)
C2 C1 C5 P1 179.0(3)
Co1 C1 C5 P1 120.0(3)
C2 C1 C5 Co1 58.9(3)
C3 C4 C5 C1 0.3(5)
Co1 C4 C5 C1 59.2(3)
C3 C4 C5 P1 -179.0(4)
Co1 C4 C5 P1 -120.1(3)
C3 C4 C5 Co1 -58.9(3)
C11 P1 C5 C1 172.3(4)
C17 P1 C5 C1 68.6(4)
Ru1 P1 C5 C1 -51.2(4)
C11 P1 C5 C4 -8.5(4)
C17 P1 C5 C4 -112.2(4)
Ru1 P1 C5 C4 128.0(3)
C11 P1 C5 Co1 -98.0(3)
C17 P1 C5 Co1 158.3(3)
Ru1 P1 C5 Co1 38.5(3)
C9 Co1 C5 C1 142.1(3)
C10 Co1 C5 C1 98.0(3)
C2 Co1 C5 C1 -38.1(4)
C3 Co1 C5 C1 -81.2(4)
C6 Co1 C5 C1 60.1(4)
C8 Co1 C5 C1 -178.8(4)
C4 Co1 C5 C1 -118.6(4)
C9 Co1 C5 C4 -99.3(3)
C10 Co1 C5 C4 -143.4(3)
C2 Co1 C5 C4 80.5(4)
C1 Co1 C5 C4 118.6(4)
C3 Co1 C5 C4 37.4(4)
C6 Co1 C5 C4 178.6(3)
C8 Co1 C5 C4 -60.2(4)
C9 Co1 C5 P1 21.1(4)
C10 Co1 C5 P1 -23.0(4)
C2 Co1 C5 P1 -159.1(4)
C1 Co1 C5 P1 -121.0(5)
C3 Co1 C5 P1 157.8(4)
C6 Co1 C5 P1 -61.0(5)
C8 Co1 C5 P1 60.2(4)
C4 Co1 C5 P1 120.4(5)
C9 Co1 C6 C7 81.6(4)
C10 Co1 C6 C7 119.7(5)
C2 Co1 C6 C7 -98.0(4)
C1 Co1 C6 C7 -142.8(3)
C3 Co1 C6 C7 -59.7(5)
C8 Co1 C6 C7 37.0(3)
C5 Co1 C6 C7 178.9(4)
C9 Co1 C6 C10 -38.1(3)
C2 Co1 C6 C10 142.3(3)
C7 Co1 C6 C10 -119.7(5)
C1 Co1 C6 C10 97.5(3)
C3 Co1 C6 C10 -179.3(4)
C8 Co1 C6 C10 -82.7(3)
C5 Co1 C6 C10 59.3(4)
C10 C6 C7 C8 -1.1(6)
Co1 C6 C7 C8 -59.6(4)
C10 C6 C7 Co1 58.5(3)
C9 Co1 C7 C6 -81.9(3)
C10 Co1 C7 C6 -38.0(3)
C2 Co1 C7 C6 98.2(4)
C1 Co1 C7 C6 61.2(5)
C3 Co1 C7 C6 141.2(4)
C8 Co1 C7 C6 -120.1(5)
C4 Co1 C7 C6 178.6(3)
C9 Co1 C7 C8 38.2(3)
C10 Co1 C7 C8 82.1(3)
C2 Co1 C7 C8 -141.6(4)
C1 Co1 C7 C8 -178.6(4)
C3 Co1 C7 C8 -98.7(4)
C6 Co1 C7 C8 120.2(5)
C4 Co1 C7 C8 -61.2(5)
C6 C7 C8 C9 1.4(6)
Co1 C7 C8 C9 -58.2(3)
C6 C7 C8 Co1 59.6(4)
C9 Co1 C8 C7 -119.3(5)
C10 Co1 C8 C7 -81.5(3)
C2 Co1 C8 C7 60.6(5)
C3 Co1 C8 C7 96.6(4)
C6 Co1 C8 C7 -36.9(3)
C5 Co1 C8 C7 177.5(3)
C4 Co1 C8 C7 140.0(3)
C10 Co1 C8 C9 37.8(3)
C2 Co1 C8 C9 179.9(4)
C7 Co1 C8 C9 119.3(5)
C3 Co1 C8 C9 -144.1(3)
C6 Co1 C8 C9 82.4(3)
C5 Co1 C8 C9 -63.2(4)
C4 Co1 C8 C9 -100.7(3)
C7 C8 C9 C10 -1.1(6)
Co1 C8 C9 C10 -60.1(3)
C7 C8 C9 Co1 59.0(4)
C7 Co1 C9 C10 81.7(3)
C1 Co1 C9 C10 -62.9(4)
C3 Co1 C9 C10 177.1(3)
C6 Co1 C9 C10 38.6(3)
C8 Co1 C9 C10 118.9(4)
C5 Co1 C9 C10 -100.8(3)
C4 Co1 C9 C10 -145.4(2)
C10 Co1 C9 C8 -118.9(4)
C7 Co1 C9 C8 -37.1(4)
C1 Co1 C9 C8 178.2(4)
C3 Co1 C9 C8 58.2(5)
C6 Co1 C9 C8 -80.3(4)
C5 Co1 C9 C8 140.3(3)
C4 Co1 C9 C8 95.8(4)
C8 C9 C10 C6 0.5(5)
Co1 C9 C10 C6 -59.7(3)
C8 C9 C10 P2 -178.7(3)
Co1 C9 C10 P2 121.2(3)
C8 C9 C10 Co1 60.2(3)
C7 C6 C10 C9 0.4(5)
Co1 C6 C10 C9 59.3(3)
C7 C6 C10 P2 179.4(4)
Co1 C6 C10 P2 -121.6(4)
C7 C6 C10 Co1 -58.9(3)
C29 P2 C10 C9 73.0(4)
C23 P2 C10 C9 178.5(4)
Ru1 P2 C10 C9 -50.8(4)
C29 P2 C10 C6 -105.9(4)
C23 P2 C10 C6 -0.4(5)
Ru1 P2 C10 C6 130.3(4)
C29 P2 C10 Co1 160.2(3)
C23 P2 C10 Co1 -94.3(3)
Ru1 P2 C10 Co1 36.3(3)
C2 Co1 C10 C9 -179.5(3)
C7 Co1 C10 C9 -81.5(3)
C1 Co1 C10 C9 140.9(3)
C6 Co1 C10 C9 -118.4(4)
C8 Co1 C10 C9 -38.3(3)
C5 Co1 C10 C9 96.4(3)
C4 Co1 C10 C9 57.4(4)
C9 Co1 C10 C6 118.4(4)
C2 Co1 C10 C6 -61.1(4)
C7 Co1 C10 C6 36.9(3)
C1 Co1 C10 C6 -100.7(3)
C8 Co1 C10 C6 80.1(3)
C5 Co1 C10 C6 -145.2(3)
C4 Co1 C10 C6 175.9(3)
C9 Co1 C10 P2 -115.8(4)
C2 Co1 C10 P2 64.7(4)
C7 Co1 C10 P2 162.7(4)
C1 Co1 C10 P2 25.1(4)
C6 Co1 C10 P2 125.8(5)
C8 Co1 C10 P2 -154.1(4)
C5 Co1 C10 P2 -19.4(4)
C4 Co1 C10 P2 -58.4(5)
C5 P1 C11 C16 102.5(4)
C17 P1 C11 C16 -154.2(3)
Ru1 P1 C11 C16 -27.0(4)
C5 P1 C11 C12 -77.0(4)
C17 P1 C11 C12 26.2(4)
Ru1 P1 C11 C12 153.5(3)
C16 C11 C12 C13 2.4(7)
P1 C11 C12 C13 -178.0(4)
C11 C12 C13 C14 -1.9(9)
C12 C13 C14 C15 0.0(10)
C13 C14 C15 C16 1.3(10)
C14 C15 C16 C11 -0.7(9)
C12 C11 C16 C15 -1.1(7)
P1 C11 C16 C15 179.3(4)
C5 P1 C17 C22 -39.0(4)
C11 P1 C17 C22 -139.1(4)
Ru1 P1 C17 C22 84.1(4)
C5 P1 C17 C18 147.3(3)
C11 P1 C17 C18 47.2(3)
Ru1 P1 C17 C18 -89.6(3)
C22 C17 C18 C19 1.3(6)
P1 C17 C18 C19 175.2(3)
C17 C18 C19 C20 -1.3(7)
C18 C19 C20 C21 -0.1(7)
C19 C20 C21 C22 1.5(7)
C20 C21 C22 C17 -1.5(7)
C18 C17 C22 C21 0.1(6)
P1 C17 C22 C21 -173.6(4)
C29 P2 C23 C24 165.1(4)
C10 P2 C23 C24 62.2(4)
Ru1 P2 C23 C24 -69.5(4)
C29 P2 C23 C28 -19.0(4)
C10 P2 C23 C28 -121.9(4)
Ru1 P2 C23 C28 106.3(4)
C28 C23 C24 C25 2.0(8)
P2 C23 C24 C25 178.0(4)
C23 C24 C25 C26 -1.5(9)
C24 C25 C26 C27 -0.2(9)
C25 C26 C27 C28 1.2(9)
C24 C23 C28 C27 -1.0(8)
P2 C23 C28 C27 -177.0(4)
C26 C27 C28 C23 -0.6(9)
C10 P2 C29 C30 16.6(4)
C23 P2 C29 C30 -89.6(4)
Ru1 P2 C29 C30 143.4(3)
C10 P2 C29 C34 -165.8(3)
C23 P2 C29 C34 88.0(4)
Ru1 P2 C29 C34 -38.9(4)
C34 C29 C30 C31 2.8(6)
P2 C29 C30 C31 -179.5(3)
C29 C30 C31 C32 -3.2(7)
C30 C31 C32 C33 1.2(8)
C31 C32 C33 C34 1.2(8)
C32 C33 C34 C29 -1.6(7)
C30 C29 C34 C33 -0.4(7)
P2 C29 C34 C33 -178.2(4)
C42 P3 C36 C37 164.1(3)
C48 P3 C36 C37 -87.9(3)
Ru1 P3 C36 C37 34.5(4)
C42 P3 C36 C41 -17.1(4)
C48 P3 C36 C41 90.9(4)
Ru1 P3 C36 C41 -146.7(3)
C41 C36 C37 C38 0.9(6)
P3 C36 C37 C38 179.8(3)
C36 C37 C38 C39 0.3(7)
C37 C38 C39 C40 -1.4(7)
C38 C39 C40 C41 1.2(7)
C37 C36 C41 C40 -1.1(6)
P3 C36 C41 C40 -179.9(3)
C39 C40 C41 C36 0.1(7)
C36 P3 C42 C43 -74.3(3)
C48 P3 C42 C43 179.9(3)
Ru1 P3 C42 C43 57.9(4)
C36 P3 C42 C47 99.3(4)
C48 P3 C42 C47 -6.5(5)
Ru1 P3 C42 C47 -128.5(4)
C47 C42 C43 C44 -2.3(7)
P3 C42 C43 C44 171.7(4)
C42 C43 C44 C45 1.7(7)
C43 C44 C45 C46 -0.4(9)
C44 C45 C46 C47 -0.1(11)
C45 C46 C47 C42 -0.6(10)
C43 C42 C47 C46 1.7(8)
P3 C42 C47 C46 -171.9(5)
C42 P3 C48 C53 -63.1(4)
C36 P3 C48 C53 -167.6(4)
Ru1 P3 C48 C53 63.0(4)
C42 P3 C48 C49 118.4(4)
C36 P3 C48 C49 13.9(4)
Ru1 P3 C48 C49 -115.5(4)
C53 C48 C49 C50 -0.1(7)
P3 C48 C49 C50 178.4(4)
C48 C49 C50 C51 1.1(8)
C49 C50 C51 C52 -1.1(9)
C50 C51 C52 C53 0.2(10)
C49 C48 C53 C52 -0.8(8)
P3 C48 C53 C52 -179.3(5)
C51 C52 C53 C48 0.7(10)
